data_2006092
loop_
_publ_author_name
'Bu\~nuel, Elena'
'Cativiela, Carlos'
'D\'iaz-de-Villegas, Mar\'ia D.'
'G\'alvez, Jos\'e A.'

_publ_section_title
;
 A Conformationally Restricted Aspartic Acid Analogue with a Norbornane
 Skeleton. II
;
_journal_issue 5
_journal_name_full 'Acta Crystallographica Section C'
_journal_page_first 626
_journal_page_last 628
_journal_paper_doi 10.1107/S0108270196015727
_journal_volume 53
_journal_year 1997
_chemical_formula_sum 'C17 H19 N O5'
_chemical_formula_weight 317.34
_chemical_name_systematic
;
(1S,2R,3S,4R)-3-Benzamido-3-methoxycarbonylbicyclo[2.2.1]heptane-2-
carboxylic acid.
;
_space_group_IT_number 5
_symmetry_cell_setting monoclinic
_symmetry_space_group_name_Hall 'C 2y'
_symmetry_space_group_name_H-M 'C 1 2 1'
_audit_creation_method SHELXL
_cell_angle_alpha 90.000(5)
_cell_angle_beta 106.160(5)
_cell_angle_gamma 90.000(5)
_cell_formula_units_Z 4
_cell_length_a 21.329(5)
_cell_length_b 9.268(5)
_cell_length_c 8.262(5)
_cell_measurement_reflns_used 42
_cell_measurement_temperature 293(2)
_cell_measurement_theta_max 11.76
_cell_measurement_theta_min 5.2
_cell_volume 1568.7(13)
_computing_cell_refinement XSCANS
_computing_data_collection 'XSCANS (Siemens, 1993)'
_computing_data_reduction XSCANS
_computing_molecular_graphics 'SHELXTL-Plus (Sheldrick, 1989)'
_computing_publication_material 'SHELXL-93, PARST (Nardelli, 1983)'
_computing_structure_refinement 'SHELXL-93 (Sheldrick, 1993)'
_computing_structure_solution 'SIR92 (Altomare et al., 1992)'
_diffrn_ambient_temperature 293(2)
_diffrn_measurement_device 'Siemens P4 diffractometer'
_diffrn_measurement_method \q/2\q
_diffrn_radiation_monochromator graphite
_diffrn_radiation_source 'fine-focus sealed tube'
_diffrn_radiation_type MoK\a
_diffrn_radiation_wavelength 0.71073
_diffrn_reflns_av_R_equivalents 0.0277
_diffrn_reflns_av_sigmaI/netI 0.0392
_diffrn_reflns_limit_h_max 25
_diffrn_reflns_limit_h_min -1
_diffrn_reflns_limit_k_max 11
_diffrn_reflns_limit_k_min -1
_diffrn_reflns_limit_l_max 9
_diffrn_reflns_limit_l_min -9
_diffrn_reflns_number 1799
_diffrn_reflns_theta_max 25.00
_diffrn_reflns_theta_min 2.41
_diffrn_standards_decay_% 0
_diffrn_standards_interval_count 97
_diffrn_standards_number 3
_exptl_absorpt_coefficient_mu 0.099
_exptl_absorpt_correction_type none
_exptl_crystal_colour Colourless
_exptl_crystal_density_diffrn 1.344
_exptl_crystal_density_meas ?
_exptl_crystal_description Prism
_exptl_crystal_F_000 672
_exptl_crystal_size_max 0.44
_exptl_crystal_size_mid 0.3
_exptl_crystal_size_min 0.12
_refine_diff_density_max 0.52
_refine_diff_density_min -0.26
_refine_ls_abs_structure_details 'Flack (1983)'
_refine_ls_abs_structure_Flack 'not reliably determined'
_refine_ls_extinction_coef 0.006(2)
_refine_ls_extinction_method 'SHELXL93 (Sheldrick, 1993)'
_refine_ls_goodness_of_fit_all 1.117
_refine_ls_goodness_of_fit_obs 1.152
_refine_ls_matrix_type full
_refine_ls_number_parameters 210
_refine_ls_number_reflns 1653
_refine_ls_number_restraints 1
_refine_ls_restrained_S_all 1.370
_refine_ls_restrained_S_obs 1.152
_refine_ls_R_factor_all 0.0862
_refine_ls_R_factor_obs .0688
_refine_ls_shift/esd_max 0.02
_refine_ls_shift/esd_mean 0.002
_refine_ls_structure_factor_coef Fsqd
_refine_ls_weighting_details 'w = 1/[\s^2^(Fo^2^)+(0.0994P)^2^+5.5765P] where P=(Fo^2^+2Fc^2^)/3'
_refine_ls_weighting_scheme calc
_refine_ls_wR_factor_all 0.2488
_refine_ls_wR_factor_obs .1894
_reflns_number_observed 1369
_reflns_number_total 1657
_reflns_observed_criterion >2sigma(I)
_cod_data_source_file bm1118.cif
_cod_data_source_block EB203
_cod_depositor_comments
;
The following automatic conversions were performed:
'_symmetry_cell_setting' value 'Monoclinic' changed to 'monoclinic'
according to '/home/saulius/struct/CIF-dictionaries/cif_core.dic'
dictionary named 'cif_core.dic' version 2.4.1 from 2010-06-29.

Automatic conversion script
Id: cif_fix_enum 1527 2010-12-29 10:47:43Z saulius 

The following automatic conversions were performed:

'_symmetry_cell_setting' value 'Monoclinic' changed to 'monoclinic'
according to /home/saulius/struct/CIF-dictionaries/cif_core.dic
dictionary named 'cif_core.dic' version 2.4.1 from 2010-06-29.

Automatic conversion script
Id: cif_fix_values 1715 2011-07-08 13:25:40Z adriana 

The following automatic conversions were performed:

'_exptl_crystal_density_meas' value 'not measured' was changed to '?'
- the value is perceived as not measured.

Automatic conversion script
Id: cif_fix_values 3008 2015-01-20 13:52:24Z robertas 

The following automatic conversions were performed:

'_refine_ls_weighting_scheme' value 'calc w =
1/[\s^2^(Fo^2^)+(0.0994P)^2^+5.5765P] where P=(Fo^2^+2Fc^2^)/3' was
changed to 'calc'. New tag '_refine_ls_weighting_details' was
created. The value of the new tag was set to 'w =
1/[\s^2^(Fo^2^)+(0.0994P)^2^+5.5765P] where P=(Fo^2^+2Fc^2^)/3'.

Automatic conversion script
Id: cif_fix_values 3143 2015-03-26 13:38:13Z robertas 
;
_cod_original_sg_symbol_H-M 'C 2'
_cod_database_code 2006092

loop_
_symmetry_equiv_pos_as_xyz
'x, y, z'
'-x, y, -z'
'x+1/2, y+1/2, z'
'-x+1/2, y+1/2, -z'

loop_
_atom_site_aniso_label
_atom_site_aniso_U_11
_atom_site_aniso_U_22
_atom_site_aniso_U_33
_atom_site_aniso_U_12
_atom_site_aniso_U_13
_atom_site_aniso_U_23
N .018(2) .025(3) .033(3) -.001(2) .010(2) -.004(3)
O1 .045(3) .036(3) .035(3) .005(3) .006(2) .015(3)
O2 .043(3) .023(3) .042(3) -.004(3) .005(2) .001(2)
O3 .037(3) .039(3) .060(3) -.009(3) .025(3) -.024(3)
O4 .133(6) .058(4) .034(3) -.034(5) .044(3) -.010(3)
O5 .065(4) .043(3) .038(3) -.022(3) .017(3) .007(3)
C1 .035(3) .031(4) .020(3) .004(3) .014(3) .002(3)
C2 .025(3) .026(4) .015(3) .002(3) .006(2) .007(3)
C3 .036(3) .025(4) .019(3) .005(3) .005(2) .007(3)
C4 .022(3) .039(4) .036(4) .004(3) .007(3) .010(3)
C5 .034(4) .059(6) .062(5) .006(4) .018(4) .011(5)
C6 .039(4) .043(5) .039(4) .000(4) .017(3) .006(4)
C7 .037(4) .028(4) .050(4) .006(3) .024(3) .001(3)
C8 .032(3) .027(4) .031(3) .000(3) .012(3) .002(3)
C9 .071(6) .032(5) .070(6) -.005(5) .009(5) -.004(5)
C10 .026(3) .029(4) .029(3) -.002(3) .011(3) .000(3)
C11 .031(4) .038(5) .036(4) -.001(3) .017(3) -.006(3)
C12 .031(4) .040(5) .043(4) .002(4) .004(3) -.002(4)
C13 .034(4) .052(6) .091(7) .013(4) .026(5) .003(5)
C14 .024(4) .058(6) .085(7) -.015(4) .021(4) -.008(5)
C15 .052(5) .039(5) .064(5) -.011(4) .034(4) -.013(4)
C16 .028(4) .036(4) .047(4) .000(3) .014(3) -.007(4)
C17 .033(3) .039(4) .019(3) .001(3) .006(3) .004(3)

loop_
_atom_site_label
_atom_site_fract_x
_atom_site_fract_y
_atom_site_fract_z
_atom_site_U_iso_or_equiv
_atom_site_thermal_displace_type
_atom_site_calc_flag
_atom_site_refinement_flags
_atom_site_occupancy
_atom_site_disorder_group
_atom_site_type_symbol
N .7419(2) .1014(6) .3199(6) .0249(12) Uani d . 1 . N
H .7589(2) .1796(6) .3945(6) .046(5) Uiso d R 1 . H
O1 .7124(2) -.1611(6) .4544(6) .0395(13) Uani d . 1 . O
O2 .6353(2) -.1857(5) .2090(6) .0377(13) Uani d . 1 . O
O3 .7606(2) -.0763(6) .1585(7) .0429(15) Uani d . 1 . O
O4 .6486(4) .1314(8) -.1398(7) .071(2) Uani d . 1 . O
O5 .6873(3) .2980(6) .0523(6) .0479(15) Uani d . 1 . O
H0 .7045(3) .3401(6) -.0266(6) .046(5) Uiso d R 1 . H
C1 .6464(3) .1301(8) .4295(7) .0276(15) Uani d . 1 . C
H1 .6706(3) .1277(8) .5565(7) .046(5) Uiso d R 1 . H
C2 .6740(3) .0553(7) .2981(7) .0219(14) Uani d . 1 . C
C3 .6262(3) .1096(7) .1257(7) .0273(15) Uani d . 1 . C
H3 .5943(3) .0258(7) .0628(7) .046(5) Uiso d R 1 . H
C4 .5814(3) .2167(9) .1881(9) .032(2) Uani d . 1 . C
H4 .5565(3) .2934(9) .0919(9) .046(5) Uiso d R 1 . H
C5 .5335(4) .1270(11) .2566(10) .051(2) Uani d . 1 . C
H5A .4958(4) .1794(11) .2655(10) .046(5) Uiso d R 1 . H
H5B .5125(4) .0405(11) .1907(10) .046(5) Uiso d R 1 . H
C6 .5793(3) .0663(9) .4254(9) .039(2) Uani d . 1 . C
H6A .5759(3) -.0408(9) .4133(9) .046(5) Uiso d R 1 . H
H6B .5622(3) .1090(9) .5068(9) .046(5) Uiso d R 1 . H
C7 .6277(4) .2785(8) .3488(10) .036(2) Uani d . 1 . C
H7A .6070(4) .3299(8) .4309(10) .046(5) Uiso d R 1 . H
H7B .6642(4) .3227(8) .3376(10) .046(5) Uiso d R 1 . H
C8 .6770(3) -.1095(8) .3259(9) .029(2) Uani d . 1 . C
C9 .6418(5) -.3395(10) .2227(12) .060(2) Uani d . 1 . C
H9A .6094(5) -.3841(10) .1322(12) .046(5) Uiso calc R 1 . H
H9B .6360(5) -.3703(10) .3285(12) .046(5) Uiso calc R 1 . H
H9C .6845(5) -.3670(10) .2165(12) .046(5) Uiso calc R 1 . H
C10 .7800(3) .0332(8) .2411(8) .027(2) Uani d . 1 . C
C11 .8463(3) .0966(9) .2555(9) .034(2) Uani d . 1 . C
C12 .8978(3) .0021(9) .2657(9) .039(2) Uani d . 1 . C
H12 .8916(3) -.0988(9) .2682(9) .046(5) Uiso d R 1 . H
C13 .9589(4) .0584(11) .2675(13) .057(3) Uani d . 1 . C
H13 .9897(4) -.0041(11) .2768(13) .046(5) Uiso d R 1 . H
C14 .9676(4) .2041(11) .2596(13) .054(3) Uani d . 1 . C
H14 1.0047(4) .2396(11) .2350(13) .046(5) Uiso d R 1 . H
C15 .9164(4) .2970(10) .2457(11) .048(2) Uani d . 1 . C
H15 .9215(4) .4136(10) .2545(11) .046(5) Uiso d R 1 . H
C16 .8549(4) .2457(9) .2431(9) .036(2) Uani d . 1 . C
H16 .8125(4) .3198(9) .2454(9) .046(5) Uiso d R 1 . H
C17 .6562(3) .1742(8) .0008(8) .031(2) Uani d . 1 . C

loop_
_atom_type_symbol
_atom_type_description
_atom_type_scat_dispersion_real
_atom_type_scat_dispersion_imag
_atom_type_scat_source
C C 0.0033 0.0016 'International Tables Vol C Tables 4.2.6.8 and 6.1.1.4'
H H 0.0000 0.0000 'International Tables Vol C Tables 4.2.6.8 and 6.1.1.4'
N N 0.0061 0.0033 'International Tables Vol C Tables 4.2.6.8 and 6.1.1.4'
O O 0.0106 0.0060 'International Tables Vol C Tables 4.2.6.8 and 6.1.1.4'

loop_
_geom_angle_atom_site_label_1
_geom_angle_atom_site_label_2
_geom_angle_atom_site_label_3
_geom_angle
C10 N C2 121.0(5)
C10 N H 120.1(4)
C2 N H 118.9(3)
C8 O2 C9 116.3(6)
C17 O5 H0 113.6(4)
C7 C1 C2 101.6(5)
C7 C1 C6 102.0(6)
C2 C1 C6 110.3(6)
C7 C1 H1 117.2(4)
C2 C1 H1 121.8(3)
C6 C1 H1 102.3(3)
N C2 C1 109.9(5)
N C2 C8 105.7(5)
C1 C2 C8 110.5(5)
N C2 C3 112.5(5)
C1 C2 C3 102.4(5)
C8 C2 C3 115.9(5)
C17 C3 C4 113.3(6)
C17 C3 C2 117.4(5)
C4 C3 C2 101.8(5)
C17 C3 H3 107.2(4)
C4 C3 H3 104.9(4)
C2 C3 H3 111.7(3)
C7 C4 C5 102.6(6)
C7 C4 C3 102.6(5)
C5 C4 C3 107.9(7)
C7 C4 H4 117.1(4)
C5 C4 H4 112.4(4)
C3 C4 H4 113.1(3)
C4 C5 C6 101.9(6)
C4 C5 H5A 114.2(4)
C6 C5 H5A 116.2(4)
C4 C5 H5B 118.2(5)
C6 C5 H5B 105.7(5)
H5A C5 H5B 101.0
C1 C6 C5 103.2(6)
C1 C6 H6A 115.2(4)
C5 C6 H6A 104.9(5)
C1 C6 H6B 111.5(4)
C5 C6 H6B 102.5(4)
H6A C6 H6B 117.3
C4 C7 C1 94.0(6)
C4 C7 H7A 117.1(4)
C1 C7 H7A 103.7(3)
C4 C7 H7B 116.5(4)
C1 C7 H7B 108.9(4)
H7A C7 H7B 113.5
O1 C8 O2 123.8(7)
O1 C8 C2 120.6(6)
O2 C8 C2 115.4(6)
O2 C9 H9A 109.5(5)
O2 C9 H9B 109.5(5)
H9A C9 H9B 109.5
O2 C9 H9C 109.5(5)
H9A C9 H9C 109.5
H9B C9 H9C 109.5
O3 C10 N 120.4(6)
O3 C10 C11 122.0(6)
N C10 C11 117.6(6)
C12 C11 C16 120.6(7)
C12 C11 C10 117.9(7)
C16 C11 C10 121.2(7)
C11 C12 C13 118.9(8)
C11 C12 H12 120.8(5)
C13 C12 H12 120.2(5)
C14 C13 C12 120.4(8)
C14 C13 H13 123.9(5)
C12 C13 H13 115.7(5)
C13 C14 C15 120.6(8)
C13 C14 H14 119.7(5)
C15 C14 H14 117.8(5)
C14 C15 C16 120.8(8)
C14 C15 H15 123.8(5)
C16 C15 H15 114.8(5)
C15 C16 C11 118.6(8)
C15 C16 H16 122.9(5)
C11 C16 H16 118.1(4)
O4 C17 O5 121.1(7)
O4 C17 C3 125.1(7)
O5 C17 C3 113.4(6)

loop_
_geom_bond_atom_site_label_1
_geom_bond_atom_site_label_2
_geom_bond_site_symmetry_2
_geom_bond_distance
_geom_bond_publ_flag
N C10 . 1.334(8) ?
N C2 . 1.473(7) ?
N H . .95 ?
O1 C8 . 1.216(8) ?
O2 C8 . 1.322(9) ?
O2 C9 . 1.433(11) ?
O3 C10 . 1.228(8) ?
O4 C17 . 1.196(8) ?
O5 C17 . 1.334(9) ?
O5 H0 . .92 ?
C1 C7 . 1.532(10) ?
C1 C2 . 1.537(8) ?
C1 C6 . 1.540(9) ?
C1 H1 . 1.03 ?
C2 C8 . 1.543(10) ?
C2 C3 . 1.586(8) ?
C3 C17 . 1.483(9) ?
C3 C4 . 1.562(9) ?
C3 H3 . 1.07 ?
C4 C7 . 1.529(10) ?
C4 C5 . 1.542(11) ?
C4 H4 . 1.09 ?
C5 C6 . 1.568(11) ?
C5 H5A . .96 ?
C5 H5B . 1.00 ?
C6 H6A . 1.00 ?
C6 H6B . .94 ?
C7 H7A . 1.02 ?
C7 H7B . .91 ?
C9 H9A . .96 ?
C9 H9B . .96 ?
C9 H9C . .96 ?
C10 C11 . 1.505(9) ?
C11 C12 . 1.388(10) ?
C11 C16 . 1.402(12) ?
C12 C13 . 1.399(11) ?
C12 H12 . .95 ?
C13 C14 . 1.367(14) ?
C13 H13 . .86 ?
C14 C15 . 1.370(12) ?
C14 H14 . .93 ?
C15 C16 . 1.388(10) ?
C15 H15 . 1.09 ?
C16 H16 . 1.14 ?

loop_
_geom_torsion_atom_site_label_1
_geom_torsion_atom_site_label_2
_geom_torsion_atom_site_label_3
_geom_torsion_atom_site_label_4
_geom_torsion
C10 N C2 C1 168.2(6)
C10 N C2 C8 49.0(7)
C10 N C2 C3 -78.4(7)
C7 C1 C2 N 80.8(6)
C6 C1 C2 N -171.7(5)
C7 C1 C2 C8 -163.0(6)
C6 C1 C2 C8 -55.5(7)
C7 C1 C2 C3 -39.0(6)
C6 C1 C2 C3 68.6(6)
N C2 C3 C17 10.2(8)
C1 C2 C3 C17 128.1(6)
C8 C2 C3 C17 -111.6(7)
N C2 C3 C4 -114.1(6)
C1 C2 C3 C4 3.8(6)
C8 C2 C3 C4 124.2(6)
C17 C3 C4 C7 -94.3(6)
C2 C3 C4 C7 32.6(6)
C17 C3 C4 C5 157.9(6)
C2 C3 C4 C5 -75.2(6)
C7 C4 C5 C6 -35.7(8)
C3 C4 C5 C6 72.1(8)
C7 C1 C6 C5 35.2(7)
C2 C1 C6 C5 -72.2(7)
C4 C5 C6 C1 0.2(8)
C5 C4 C7 C1 56.3(6)
C3 C4 C7 C1 -55.6(6)
C2 C1 C7 C4 58.2(6)
C6 C1 C7 C4 -55.7(6)
C9 O2 C8 O1 -12.0(11)
C9 O2 C8 C2 173.6(7)
N C2 C8 O1 54.6(8)
C1 C2 C8 O1 -64.2(8)
C3 C2 C8 O1 179.9(5)
N C2 C8 O2 -130.8(6)
C1 C2 C8 O2 110.4(6)
C3 C2 C8 O2 -5.5(8)
C2 N C10 O3 -5.4(9)
C2 N C10 C11 173.7(6)
O3 C10 C11 C12 -37.2(10)
N C10 C11 C12 143.7(7)
O3 C10 C11 C16 136.9(8)
N C10 C11 C16 -42.2(10)
C16 C11 C12 C13 1.5(12)
C10 C11 C12 C13 175.6(7)
C11 C12 C13 C14 0.2(15)
C12 C13 C14 C15 -1.6(17)
C13 C14 C15 C16 1.4(15)
C14 C15 C16 C11 0.2(13)
C12 C11 C16 C15 -1.7(12)
C10 C11 C16 C15 -175.6(6)
C4 C3 C17 O4 -120.0(9)
C2 C3 C17 O4 121.8(8)
C4 C3 C17 O5 52.5(8)
C2 C3 C17 O5 -65.7(8)

loop_
_cod_related_entry_id
_cod_related_entry_database
_cod_related_entry_code
1 ChemSpider 21186468
